data_7031058
loop_
_publ_author_name
'Sindlinger, Christian P.'
'Stasch, Andreas'

_publ_section_title
;
 Syntheses, structures and flexible coordination of sterically demanding
 di- and &quot;tri&quot;-lithiated methandiides.
;
_journal_issue 38
_journal_name_full 'Dalton transactions (Cambridge, England : 2003)'
_journal_page_first 14334
_journal_page_last 14345
_journal_paper_doi 10.1039/c4dt01185f
_journal_volume 43
_journal_year 2014
_chemical_formula_sum 'C116 H124 Li6 N4 P4'
_chemical_formula_weight 1739.71
_chemical_name_systematic
; 
 ? 
;
_space_group_IT_number 14
_symmetry_cell_setting monoclinic
_symmetry_space_group_name_Hall '-P 2ybc'
_symmetry_space_group_name_H-M 'P 1 21/c 1'
_atom_sites_solution_hydrogens geom
_atom_sites_solution_primary direct
_atom_sites_solution_secondary difmap
_audit_creation_method SHELXL-97
_cell_angle_alpha 90.00
_cell_angle_beta 110.97(3)
_cell_angle_gamma 90.00
_cell_formula_units_Z 4
_cell_length_a 27.540(6)
_cell_length_b 14.953(3)
_cell_length_c 25.150(5)
_cell_measurement_reflns_used 75064
_cell_measurement_temperature 100(2)
_cell_measurement_theta_max 28.63
_cell_measurement_theta_min 1.58
_cell_volume 9671(4)
_computing_cell_refinement 'XDS (Kabsch, 1993)'
_computing_data_collection 'BluIce (McPhillips, 2002)'
_computing_data_reduction 'XDS (Kabsch, 1993)'
_computing_molecular_graphics 'X-Seed (Barbour, 1999)'
_computing_publication_material 'CIFTAB (Sheldrick, 1997)'
_computing_structure_refinement 'SHELXL-97 (Sheldrick, 1997)'
_computing_structure_solution 'SHELXS-97 (Sheldrick, 1990)'
_diffrn_ambient_temperature 100(2)
_diffrn_measured_fraction_theta_full 0.955
_diffrn_measured_fraction_theta_max 0.955
_diffrn_measurement_device_type 'ADSC quantum 210r'
_diffrn_measurement_method 'f\ scan'
_diffrn_radiation_monochromator 'Silicon Double Crystal'
_diffrn_radiation_source 'Australian Synchrotron'
_diffrn_radiation_type synchrotron
_diffrn_radiation_wavelength 0.71070
_diffrn_reflns_av_R_equivalents 0.1710
_diffrn_reflns_av_sigmaI/netI 0.1282
_diffrn_reflns_limit_h_max 32
_diffrn_reflns_limit_h_min -32
_diffrn_reflns_limit_k_max 17
_diffrn_reflns_limit_k_min -17
_diffrn_reflns_limit_l_max 28
_diffrn_reflns_limit_l_min -29
_diffrn_reflns_number 62329
_diffrn_reflns_theta_full 25.00
_diffrn_reflns_theta_max 25.00
_diffrn_reflns_theta_min 1.58
_exptl_absorpt_coefficient_mu 0.130
_exptl_absorpt_correction_T_max 0.9987
_exptl_absorpt_correction_T_min 0.9871
_exptl_absorpt_correction_type multi-scan
_exptl_absorpt_process_details 'XDS (Kabsch, 1993)'
_exptl_crystal_colour colourless
_exptl_crystal_density_diffrn 1.195
_exptl_crystal_density_method 'not measured'
_exptl_crystal_description plate
_exptl_crystal_F_000 3704
_exptl_crystal_size_max 0.10
_exptl_crystal_size_mid 0.05
_exptl_crystal_size_min 0.01
_refine_diff_density_max 0.648
_refine_diff_density_min -0.579
_refine_diff_density_rms 0.082
_refine_ls_extinction_coef 0.0067(4)
_refine_ls_extinction_expression Fc^*^=kFc[1+0.001xFc^2^\l^3^/sin(2\q)]^-1/4^
_refine_ls_extinction_method SHELXL
_refine_ls_goodness_of_fit_ref 1.013
_refine_ls_hydrogen_treatment constr
_refine_ls_matrix_type full
_refine_ls_number_parameters 1188
_refine_ls_number_reflns 16273
_refine_ls_number_restraints 12
_refine_ls_restrained_S_all 1.014
_refine_ls_R_factor_all 0.1396
_refine_ls_R_factor_gt 0.0719
_refine_ls_shift/su_max 0.000
_refine_ls_shift/su_mean 0.000
_refine_ls_structure_factor_coef Fsqd
_refine_ls_weighting_details 'calc w=1/[\s^2^(Fo^2^)+(0.0973P)^2^+2.3359P] where P=(Fo^2^+2Fc^2^)/3'
_refine_ls_weighting_scheme calc
_refine_ls_wR_factor_gt 0.1645
_refine_ls_wR_factor_ref 0.1990
_reflns_number_gt 9400
_reflns_number_total 16273
_reflns_threshold_expression >2sigma(I)
_cod_data_source_file c4dt01185f2.cif
_cod_data_source_block compound8
_cod_depositor_comments 'Adding full bibliography for 7031052--7031060.cif.'
_cod_original_cell_volume 9671(3)
_cod_original_sg_symbol_H-M 'P 21/c'
_cod_database_code 7031058

loop_
_symmetry_equiv_pos_as_xyz
'x, y, z'
'-x, y+1/2, -z+1/2'
'-x, -y, -z'
'x, -y-1/2, z-1/2'

loop_
_atom_site_label
_atom_site_type_symbol
_atom_site_fract_x
_atom_site_fract_y
_atom_site_fract_z
_atom_site_U_iso_or_equiv
_atom_site_adp_type
_atom_site_occupancy
_atom_site_symmetry_multiplicity
_atom_site_calc_flag
_atom_site_refinement_flags
P1 P 0.16601(4) 0.93445(7) 0.28463(5) 0.0137(3) Uani 1 1 d .
N1 N 0.11986(14) 0.9254(2) 0.22164(14) 0.0145(8) Uani 1 1 d .
C1 C 0.22426(17) 0.9281(3) 0.27503(19) 0.0178(10) Uani 1 1 d .
Li1 Li 0.1145(3) 0.7961(5) 0.2037(3) 0.0236(17) Uani 1 1 d .
P2 P 0.27990(4) 0.98494(7) 0.30537(5) 0.0150(3) Uani 1 1 d .
N2 N 0.32681(14) 0.9190(2) 0.30398(15) 0.0161(8) Uani 1 1 d .
C2 C 0.16164(16) 0.8368(3) 0.32720(16) 0.0124(9) Uani 1 1 d .
Li2 Li 0.1731(3) 0.9293(5) 0.1839(3) 0.0222(17) Uani 1 1 d .
P3 P 0.19010(4) 0.69457(7) 0.14703(5) 0.0143(3) Uani 1 1 d .
N3 N 0.13263(14) 0.7118(2) 0.15204(15) 0.0166(8) Uani 1 1 d .
C3 C 0.15807(17) 0.7525(3) 0.29951(18) 0.0177(10) Uani 1 1 d .
Li3 Li 0.1651(3) 0.6658(5) 0.2338(3) 0.0166(15) Uani 1 1 d .
P4 P 0.28735(4) 0.62564(7) 0.24652(5) 0.0145(3) Uani 1 1 d .
N4 N 0.32737(14) 0.6829(2) 0.29790(14) 0.0145(8) Uani 1 1 d .
C4 C 0.15615(17) 0.6790(3) 0.33355(18) 0.0175(9) Uani 1 1 d .
H4 H 0.1552 0.6209 0.3180 0.021 Uiso 1 1 calc R
Li4 Li 0.2339(3) 0.7764(5) 0.2885(3) 0.0225(17) Uani 1 1 d .
C5 C 0.15549(17) 0.6855(3) 0.38865(18) 0.0197(10) Uani 1 1 d .
H5 H 0.1531 0.6332 0.4090 0.024 Uiso 1 1 calc R
Li5 Li 0.2605(3) 0.8544(5) 0.2179(3) 0.0240(18) Uani 1 1 d .
C6 C 0.15836(18) 0.7690(3) 0.41343(18) 0.0201(10) Uani 1 1 d .
H6 H 0.1578 0.7747 0.4508 0.024 Uiso 1 1 calc R
Li6 Li 0.3524(3) 0.8002(5) 0.3188(3) 0.0278(19) Uani 1 1 d .
C7 C 0.16209(16) 0.8440(3) 0.38295(18) 0.0178(10) Uani 1 1 d .
H7 H 0.1650 0.9014 0.4001 0.021 Uiso 1 1 calc R
C8 C 0.14960(17) 1.0307(3) 0.31917(17) 0.0152(9) Uani 1 1 d .
C9 C 0.10833(17) 1.0261(3) 0.33918(18) 0.0183(10) Uani 1 1 d .
H9 H 0.0889 0.9722 0.3342 0.022 Uiso 1 1 calc R
C10 C 0.09522(18) 1.0977(3) 0.36589(19) 0.0226(10) Uani 1 1 d .
H10 H 0.0673 1.0929 0.3796 0.027 Uiso 1 1 calc R
C11 C 0.12324(19) 1.1774(3) 0.3727(2) 0.0255(11) Uani 1 1 d .
H11 H 0.1158 1.2262 0.3927 0.031 Uiso 1 1 calc R
C12 C 0.16181(18) 1.1846(3) 0.34997(19) 0.0235(10) Uani 1 1 d .
H12 H 0.1795 1.2399 0.3525 0.028 Uiso 1 1 calc R
C13 C 0.17522(17) 1.1127(3) 0.32359(19) 0.0195(10) Uani 1 1 d .
H13 H 0.2020 1.1190 0.3083 0.023 Uiso 1 1 calc R
C14 C 0.28702(16) 1.0275(3) 0.37604(17) 0.0150(9) Uani 1 1 d .
C15 C 0.27411(17) 0.9697(3) 0.41264(18) 0.0202(10) Uani 1 1 d .
H15 H 0.2649 0.9096 0.4011 0.024 Uiso 1 1 calc R
C16 C 0.27431(19) 0.9976(3) 0.46531(19) 0.0261(11) Uani 1 1 d .
H16 H 0.2656 0.9567 0.4894 0.031 Uiso 1 1 calc R
C17 C 0.28718(19) 1.0852(3) 0.4828(2) 0.0271(11) Uani 1 1 d .
H17 H 0.2875 1.1044 0.5189 0.032 Uiso 1 1 calc R
C18 C 0.29952(19) 1.1445(3) 0.4471(2) 0.0264(11) Uani 1 1 d .
H18 H 0.3077 1.2049 0.4586 0.032 Uiso 1 1 calc R
C19 C 0.29994(18) 1.1165(3) 0.39508(19) 0.0203(10) Uani 1 1 d .
H19 H 0.3091 1.1578 0.3715 0.024 Uiso 1 1 calc R
C20 C 0.28832(17) 1.0873(3) 0.26852(18) 0.0174(9) Uani 1 1 d .
C21 C 0.24974(19) 1.1137(3) 0.21811(19) 0.0227(10) Uani 1 1 d .
H21 H 0.2180 1.0811 0.2047 0.027 Uiso 1 1 calc R
C22 C 0.2561(2) 1.1864(3) 0.1866(2) 0.0316(12) Uani 1 1 d .
H22 H 0.2290 1.2032 0.1523 0.038 Uiso 1 1 calc R
C23 C 0.3022(2) 1.2340(3) 0.2058(2) 0.0314(12) Uani 1 1 d .
H23 H 0.3069 1.2839 0.1847 0.038 Uiso 1 1 calc R
C24 C 0.3413(2) 1.2092(3) 0.2552(2) 0.0280(11) Uani 1 1 d .
H24 H 0.3729 1.2420 0.2679 0.034 Uiso 1 1 calc R
C25 C 0.33516(19) 1.1373(3) 0.2866(2) 0.0252(11) Uani 1 1 d .
H25 H 0.3626 1.1211 0.3208 0.030 Uiso 1 1 calc R
C26 C 0.07055(17) 0.9698(3) 0.20690(17) 0.0156(9) Uani 1 1 d .
C27 C 0.02679(17) 0.9285(3) 0.21161(18) 0.0178(10) Uani 1 1 d .
C28 C -0.02089(18) 0.9704(3) 0.19247(18) 0.0233(10) Uani 1 1 d .
H28 H -0.0500 0.9419 0.1971 0.028 Uiso 1 1 calc R
C29 C -0.0270(2) 1.0536(3) 0.1665(2) 0.0278(11) Uani 1 1 d .
H29 H -0.0604 1.0809 0.1518 0.033 Uiso 1 1 calc R
C30 C 0.01550(19) 1.0957(3) 0.16233(19) 0.0237(11) Uani 1 1 d .
H30 H 0.0115 1.1535 0.1456 0.028 Uiso 1 1 calc R
C31 C 0.06444(18) 1.0562(3) 0.18191(18) 0.0187(10) Uani 1 1 d .
C32 C 0.02967(18) 0.8356(3) 0.2384(2) 0.0221(10) Uani 1 1 d .
H32 H 0.0673 0.8203 0.2574 0.027 Uiso 1 1 calc R
C33 C 0.0054(2) 0.7649(4) 0.1928(2) 0.0354(13) Uani 1 1 d .
H33A H -0.0311 0.7800 0.1718 0.053 Uiso 1 1 calc R
H33B H 0.0075 0.7063 0.2109 0.053 Uiso 1 1 calc R
H33C H 0.0244 0.7631 0.1664 0.053 Uiso 1 1 calc R
C34 C 0.0046(2) 0.8302(4) 0.2834(2) 0.0379(13) Uani 1 1 d .
H34A H 0.0189 0.8773 0.3118 0.057 Uiso 1 1 calc R
H34B H 0.0119 0.7716 0.3021 0.057 Uiso 1 1 calc R
H34C H -0.0330 0.8382 0.2653 0.057 Uiso 1 1 calc R
C35 C 0.11025(18) 1.1052(3) 0.17671(19) 0.0200(10) Uani 1 1 d .
H35 H 0.1423 1.0798 0.2060 0.024 Uiso 1 1 calc R
C36 C 0.1149(2) 1.0903(3) 0.1184(2) 0.0300(12) Uani 1 1 d .
H36A H 0.1190 1.0263 0.1127 0.045 Uiso 1 1 calc R
H36B H 0.1453 1.1227 0.1167 0.045 Uiso 1 1 calc R
H36C H 0.0835 1.1124 0.0884 0.045 Uiso 1 1 calc R
C37 C 0.1104(2) 1.2062(3) 0.1880(2) 0.0357(13) Uani 1 1 d .
H37A H 0.0828 1.2351 0.1564 0.054 Uiso 1 1 calc R
H37B H 0.1441 1.2315 0.1911 0.054 Uiso 1 1 calc R
H37C H 0.1043 1.2166 0.2235 0.054 Uiso 1 1 calc R
C38 C 0.37904(16) 0.9474(3) 0.31416(18) 0.0152(9) Uani 1 1 d .
C39 C 0.41749(17) 0.9501(3) 0.37001(19) 0.0198(10) Uani 1 1 d .
C40 C 0.46820(18) 0.9721(3) 0.37645(19) 0.0230(10) Uani 1 1 d .
H40 H 0.4937 0.9751 0.4137 0.028 Uiso 1 1 calc R
C41 C 0.48272(19) 0.9895(3) 0.3308(2) 0.0266(11) Uani 1 1 d .
H41 H 0.5179 1.0036 0.3364 0.032 Uiso 1 1 calc R
C42 C 0.44579(19) 0.9864(3) 0.2763(2) 0.0247(11) Uani 1 1 d .
H42 H 0.4561 0.9988 0.2448 0.030 Uiso 1 1 calc R
C43 C 0.39406(18) 0.9657(3) 0.26639(19) 0.0206(10) Uani 1 1 d .
C44 C 0.40498(18) 0.9279(3) 0.42229(19) 0.0222(10) Uani 1 1 d .
H44 H 0.3669 0.9154 0.4097 0.027 Uiso 1 1 calc R
C45 C 0.4340(2) 0.8446(3) 0.4530(2) 0.0286(11) Uani 1 1 d .
H45A H 0.4262 0.7942 0.4263 0.043 Uiso 1 1 calc R
H45B H 0.4227 0.8300 0.4848 0.043 Uiso 1 1 calc R
H45C H 0.4715 0.8562 0.4675 0.043 Uiso 1 1 calc R
C46 C 0.4170(2) 1.0070(4) 0.4639(2) 0.0309(12) Uani 1 1 d .
H46A H 0.4545 1.0193 0.4779 0.046 Uiso 1 1 calc R
H46B H 0.4064 0.9921 0.4961 0.046 Uiso 1 1 calc R
H46C H 0.3980 1.0599 0.4443 0.046 Uiso 1 1 calc R
C47 C 0.35543(18) 0.9576(3) 0.20691(18) 0.0202(10) Uani 1 1 d .
H47 H 0.3205 0.9736 0.2078 0.024 Uiso 1 1 calc R
C48 C 0.3529(2) 0.8603(3) 0.1870(2) 0.0265(11) Uani 1 1 d .
H48A H 0.3869 0.8424 0.1864 0.040 Uiso 1 1 calc R
H48B H 0.3267 0.8547 0.1487 0.040 Uiso 1 1 calc R
H48C H 0.3436 0.8216 0.2133 0.040 Uiso 1 1 calc R
C49 C 0.3663(2) 1.0197(4) 0.1640(2) 0.0335(12) Uani 1 1 d .
H49A H 0.3700 1.0813 0.1782 0.050 Uiso 1 1 calc R
H49B H 0.3373 1.0165 0.1274 0.050 Uiso 1 1 calc R
H49C H 0.3984 1.0010 0.1589 0.050 Uiso 1 1 calc R
C50 C 0.23388(17) 0.6879(3) 0.21512(18) 0.0168(9) Uani 1 1 d .
C51 C 0.20788(16) 0.7858(3) 0.10855(17) 0.0148(9) Uani 1 1 d .
C52 C 0.20793(18) 0.8733(3) 0.13053(18) 0.0193(10) Uani 1 1 d .
C53 C 0.22229(18) 0.9401(3) 0.09915(18) 0.0203(10) Uani 1 1 d .
H53 H 0.2218 1.0005 0.1107 0.024 Uiso 1 1 calc R
C54 C 0.23705(19) 0.9238(3) 0.05287(19) 0.0238(11) Uani 1 1 d .
H54 H 0.2455 0.9722 0.0332 0.029 Uiso 1 1 calc R
C55 C 0.23948(18) 0.8369(3) 0.03537(19) 0.0221(10) Uani 1 1 d .
H55 H 0.2509 0.8246 0.0047 0.027 Uiso 1 1 calc R
C56 C 0.22496(17) 0.7680(3) 0.06320(17) 0.0180(10) Uani 1 1 d .
H56 H 0.2265 0.7080 0.0515 0.022 Uiso 1 1 calc R
C57 C 0.18208(17) 0.5977(3) 0.09967(18) 0.0163(9) Uani 1 1 d .
C58 C 0.20592(18) 0.5156(3) 0.11768(19) 0.0206(10) Uani 1 1 d .
H58 H 0.2277 0.5083 0.1564 0.025 Uiso 1 1 calc R
C59 C 0.1987(2) 0.4443(3) 0.0805(2) 0.0283(11) Uani 1 1 d .
H59 H 0.2162 0.3894 0.0937 0.034 Uiso 1 1 calc R
C60 C 0.16623(19) 0.4522(3) 0.0242(2) 0.0265(11) Uani 1 1 d .
H60 H 0.1615 0.4035 -0.0014 0.032 Uiso 1 1 calc R
C61 C 0.14041(19) 0.5334(3) 0.00577(19) 0.0235(10) Uani 1 1 d .
H61 H 0.1174 0.5395 -0.0326 0.028 Uiso 1 1 calc R
C62 C 0.14803(18) 0.6047(3) 0.04269(19) 0.0199(10) Uani 1 1 d .
H62 H 0.1300 0.6592 0.0295 0.024 Uiso 1 1 calc R
C63 C 0.27648(17) 0.5181(3) 0.27749(17) 0.0161(9) Uani 1 1 d .
C64 C 0.22683(18) 0.4862(3) 0.26652(19) 0.0209(10) Uani 1 1 d .
H64 H 0.1981 0.5202 0.2428 0.025 Uiso 1 1 calc R
C65 C 0.2173(2) 0.4059(3) 0.2890(2) 0.0284(12) Uani 1 1 d .
H65 H 0.1826 0.3860 0.2807 0.034 Uiso 1 1 calc R
C66 C 0.2586(2) 0.3555(3) 0.3234(2) 0.0277(11) Uani 1 1 d .
H66 H 0.2525 0.3004 0.3387 0.033 Uiso 1 1 calc R
C67 C 0.3085(2) 0.3852(3) 0.3355(2) 0.0260(11) Uani 1 1 d .
H67 H 0.3369 0.3512 0.3598 0.031 Uiso 1 1 calc R
C68 C 0.31773(19) 0.4654(3) 0.31221(18) 0.0206(10) Uani 1 1 d .
H68 H 0.3525 0.4845 0.3200 0.025 Uiso 1 1 calc R
C69 C 0.31837(17) 0.5849(3) 0.19698(18) 0.0183(10) Uani 1 1 d .
C70 C 0.3393(2) 0.4992(3) 0.1980(2) 0.0270(11) Uani 1 1 d .
H70 H 0.3390 0.4580 0.2266 0.032 Uiso 1 1 calc R
C71 C 0.3602(2) 0.4738(4) 0.1580(2) 0.0361(13) Uani 1 1 d .
H71 H 0.3742 0.4153 0.1597 0.043 Uiso 1 1 calc R
C72 C 0.3612(2) 0.5311(4) 0.1160(2) 0.0373(14) Uani 1 1 d .
H72 H 0.3757 0.5131 0.0886 0.045 Uiso 1 1 calc R
C73 C 0.34049(19) 0.6164(4) 0.1141(2) 0.0296(12) Uani 1 1 d .
H73 H 0.3406 0.6570 0.0851 0.035 Uiso 1 1 calc R
C74 C 0.31980(18) 0.6423(3) 0.15439(18) 0.0216(10) Uani 1 1 d .
H74 H 0.3062 0.7010 0.1528 0.026 Uiso 1 1 calc R
C75 C 0.08538(16) 0.6852(3) 0.10877(17) 0.0152(9) Uani 1 1 d .
C76 C 0.06539(17) 0.5976(3) 0.11011(18) 0.0180(10) Uani 1 1 d .
C77 C 0.01840(18) 0.5715(3) 0.0688(2) 0.0236(10) Uani 1 1 d .
H77 H 0.0056 0.5129 0.0702 0.028 Uiso 1 1 calc R
C78 C -0.00970(19) 0.6286(3) 0.0262(2) 0.0275(11) Uani 1 1 d .
H78 H -0.0415 0.6097 -0.0019 0.033 Uiso 1 1 calc R
C79 C 0.00885(19) 0.7138(3) 0.0247(2) 0.0250(11) Uani 1 1 d .
H79 H -0.0103 0.7530 -0.0052 0.030 Uiso 1 1 calc R
C80 C 0.05522(17) 0.7446(3) 0.06597(18) 0.0185(10) Uani 1 1 d .
C81 C 0.09479(18) 0.5331(3) 0.15663(19) 0.0200(10) Uani 1 1 d .
H81 H 0.1324 0.5495 0.1693 0.024 Uiso 1 1 calc R
C82 C 0.07783(19) 0.5439(3) 0.2082(2) 0.0259(11) Uani 1 1 d .
H82A H 0.0829 0.6061 0.2213 0.039 Uiso 1 1 calc R
H82B H 0.0988 0.5044 0.2390 0.039 Uiso 1 1 calc R
H82C H 0.0410 0.5280 0.1972 0.039 Uiso 1 1 calc R
C83 C 0.0900(2) 0.4352(3) 0.1378(2) 0.0270(11) Uani 1 1 d .
H83A H 0.0538 0.4158 0.1272 0.041 Uiso 1 1 calc R
H83B H 0.1123 0.3980 0.1691 0.041 Uiso 1 1 calc R
H83C H 0.1009 0.4290 0.1049 0.041 Uiso 1 1 calc R
C84 C 0.06993(19) 0.8421(3) 0.06150(19) 0.0222(10) Uani 1 1 d .
H84 H 0.1002 0.8569 0.0968 0.027 Uiso 1 1 calc R
C85 C 0.02520(19) 0.9041(3) 0.0593(2) 0.0279(11) Uani 1 1 d .
H85A H -0.0047 0.8923 0.0245 0.042 Uiso 1 1 calc R
H85B H 0.0362 0.9664 0.0594 0.042 Uiso 1 1 calc R
H85C H 0.0154 0.8933 0.0926 0.042 Uiso 1 1 calc R
C86 C 0.0865(2) 0.8591(3) 0.0105(2) 0.0293(12) Uani 1 1 d .
H86A H 0.1171 0.8226 0.0141 0.044 Uiso 1 1 calc R
H86B H 0.0950 0.9225 0.0093 0.044 Uiso 1 1 calc R
H86C H 0.0579 0.8430 -0.0247 0.044 Uiso 1 1 calc R
C87 C 0.36898(17) 0.6484(3) 0.34638(18) 0.0173(10) Uani 1 1 d .
C88 C 0.35910(18) 0.6280(3) 0.39687(19) 0.0200(10) Uani 1 1 d .
C89 C 0.40052(18) 0.6032(3) 0.44539(18) 0.0214(10) Uani 1 1 d .
H89 H 0.3939 0.5886 0.4789 0.026 Uiso 1 1 calc R
C90 C 0.4512(2) 0.5991(3) 0.4464(2) 0.0265(11) Uani 1 1 d .
H90 H 0.4789 0.5823 0.4802 0.032 Uiso 1 1 calc R
C91 C 0.46040(19) 0.6199(3) 0.3974(2) 0.0243(11) Uani 1 1 d .
H91 H 0.4951 0.6180 0.3980 0.029 Uiso 1 1 calc R
C92 C 0.42029(17) 0.6437(3) 0.34692(18) 0.0186(10) Uani 1 1 d .
C93 C 0.30495(18) 0.6384(3) 0.39862(19) 0.0195(10) Uani 1 1 d .
H93 H 0.2796 0.6323 0.3587 0.023 Uiso 1 1 calc R
C94 C 0.2987(2) 0.7321(3) 0.4194(2) 0.0260(11) Uani 1 1 d .
H94A H 0.3221 0.7391 0.4590 0.039 Uiso 1 1 calc R
H94B H 0.2627 0.7407 0.4168 0.039 Uiso 1 1 calc R
H94C H 0.3074 0.7766 0.3956 0.039 Uiso 1 1 calc R
C95 C 0.2914(2) 0.5682(3) 0.4344(2) 0.0269(11) Uani 1 1 d .
H95A H 0.2964 0.5085 0.4212 0.040 Uiso 1 1 calc R
H95B H 0.2550 0.5753 0.4309 0.040 Uiso 1 1 calc R
H95C H 0.3140 0.5753 0.4744 0.040 Uiso 1 1 calc R
C96 C 0.43390(18) 0.6658(3) 0.2949(2) 0.0242(11) Uani 1 1 d .
H96 H 0.4007 0.6769 0.2623 0.029 Uiso 1 1 calc R
C97 C 0.4670(2) 0.7504(4) 0.3040(2) 0.0317(12) Uani 1 1 d .
H97A H 0.5001 0.7408 0.3355 0.048 Uiso 1 1 calc R
H97B H 0.4484 0.8003 0.3134 0.048 Uiso 1 1 calc R
H97C H 0.4737 0.7643 0.2692 0.048 Uiso 1 1 calc R
C98 C 0.4618(2) 0.5887(4) 0.2784(2) 0.0388(14) Uani 1 1 d .
H98A H 0.4965 0.5812 0.3076 0.058 Uiso 1 1 calc R
H98B H 0.4652 0.6017 0.2417 0.058 Uiso 1 1 calc R
H98C H 0.4418 0.5335 0.2753 0.058 Uiso 1 1 calc R
C99 C 0.2141(2) 0.1919(4) -0.0011(3) 0.0469(16) Uani 1 1 d .
H99 H 0.2435 0.2274 0.0192 0.056 Uiso 1 1 calc R
C100 C 0.1708(2) 0.1954(4) 0.0134(2) 0.0416(14) Uani 1 1 d .
H100 H 0.1702 0.2332 0.0435 0.050 Uiso 1 1 calc R
C101 C 0.1279(2) 0.1439(4) -0.0156(2) 0.0430(15) Uani 1 1 d .
H101 H 0.0976 0.1467 -0.0060 0.052 Uiso 1 1 calc R
C102 C 0.1295(3) 0.0883(4) -0.0588(3) 0.0471(16) Uani 1 1 d .
H102 H 0.1005 0.0515 -0.0783 0.057 Uiso 1 1 calc R
C103 C 0.1728(3) 0.0859(4) -0.0739(3) 0.0489(17) Uani 1 1 d .
H103 H 0.1734 0.0490 -0.1044 0.059 Uiso 1 1 calc R
C104 C 0.2156(3) 0.1380(4) -0.0442(3) 0.0495(16) Uani 1 1 d .
H104 H 0.2460 0.1362 -0.0538 0.059 Uiso 1 1 calc R
C105 C 0.4242(2) 0.2815(4) 0.0433(3) 0.0495(17) Uani 1 1 d D
H105 H 0.4445 0.3344 0.0485 0.059 Uiso 1 1 calc R
C106 C 0.3944(2) 0.2669(4) 0.0761(2) 0.0517(18) Uani 1 1 d D
H106 H 0.3946 0.3093 0.1044 0.062 Uiso 1 1 calc R
C107 C 0.3640(2) 0.1910(4) 0.0683(2) 0.0498(16) Uani 1 1 d D
H107 H 0.3423 0.1819 0.0900 0.060 Uiso 1 1 calc R
C108 C 0.3656(3) 0.1290(4) 0.0288(2) 0.0516(17) Uani 1 1 d D
H108 H 0.3457 0.0756 0.0239 0.062 Uiso 1 1 calc R
C109 C 0.3955(2) 0.1433(4) -0.0037(3) 0.0506(17) Uani 1 1 d D
H109 H 0.3962 0.1000 -0.0311 0.061 Uiso 1 1 calc R
C110 C 0.4249(2) 0.2203(4) 0.0032(3) 0.0528(17) Uani 1 1 d D
H110 H 0.4453 0.2307 -0.0196 0.063 Uiso 1 1 calc R
C111 C 0.4718(3) 0.8919(4) 0.1021(2) 0.0541(18) Uani 1 1 d D
H111 H 0.4566 0.9496 0.0931 0.065 Uiso 1 1 calc R
C112 C 0.4410(3) 0.8190(5) 0.1028(3) 0.063(2) Uani 1 1 d D
H112 H 0.4046 0.8263 0.0931 0.076 Uiso 1 1 calc R
C113 C 0.4637(2) 0.7354(5) 0.1176(3) 0.066(2) Uani 1 1 d D
H113 H 0.4430 0.6853 0.1190 0.079 Uiso 1 1 calc R
C114 C 0.5155(2) 0.7256(5) 0.1301(4) 0.078(3) Uani 1 1 d D
H114 H 0.5311 0.6684 0.1404 0.094 Uiso 1 1 calc R
C115 C 0.5459(3) 0.7978(4) 0.1280(3) 0.072(2) Uani 1 1 d D
H115 H 0.5820 0.7899 0.1359 0.086 Uiso 1 1 calc R
C116 C 0.5240(3) 0.8814(4) 0.1144(3) 0.061(2) Uani 1 1 d D
H116 H 0.5450 0.9314 0.1135 0.073 Uiso 1 1 calc R

loop_
_atom_site_aniso_label
_atom_site_aniso_U_11
_atom_site_aniso_U_22
_atom_site_aniso_U_33
_atom_site_aniso_U_23
_atom_site_aniso_U_13
_atom_site_aniso_U_12
P1 0.0197(6) 0.0052(5) 0.0165(6) -0.0011(4) 0.0068(5) -0.0007(4)
N1 0.0170(19) 0.0073(17) 0.0179(19) -0.0002(14) 0.0047(15) -0.0008(15)
C1 0.020(2) 0.004(2) 0.028(3) -0.0039(17) 0.0064(19) -0.0037(17)
Li1 0.029(4) 0.012(4) 0.028(4) 0.000(3) 0.008(3) 0.000(3)
P2 0.0195(6) 0.0073(5) 0.0183(6) -0.0004(4) 0.0069(5) -0.0005(5)
N2 0.021(2) 0.0097(18) 0.020(2) 0.0005(14) 0.0105(16) -0.0006(15)
C2 0.017(2) 0.011(2) 0.009(2) 0.0024(16) 0.0049(17) 0.0017(17)
Li2 0.028(4) 0.017(4) 0.024(4) -0.001(3) 0.013(3) 0.000(3)
P3 0.0190(6) 0.0064(5) 0.0176(6) -0.0008(4) 0.0067(5) -0.0004(4)
N3 0.018(2) 0.0085(18) 0.022(2) 0.0021(14) 0.0054(16) 0.0016(15)
C3 0.016(2) 0.012(2) 0.022(2) -0.0061(18) 0.0035(18) -0.0007(18)
Li3 0.021(4) 0.010(3) 0.020(4) -0.002(3) 0.009(3) 0.000(3)
P4 0.0195(6) 0.0067(5) 0.0177(6) -0.0009(4) 0.0071(5) 0.0015(5)
N4 0.019(2) 0.0085(18) 0.0174(19) 0.0006(14) 0.0083(15) 0.0007(15)
C4 0.021(2) 0.008(2) 0.023(2) -0.0015(17) 0.0081(19) -0.0011(18)
Li4 0.034(5) 0.012(4) 0.026(4) 0.000(3) 0.015(4) -0.008(3)
C5 0.026(3) 0.014(2) 0.021(2) 0.0043(18) 0.011(2) -0.0008(19)
Li5 0.038(5) 0.024(4) 0.019(4) 0.002(3) 0.023(4) 0.008(4)
C6 0.026(3) 0.019(2) 0.015(2) 0.0005(18) 0.0064(19) 0.003(2)
Li6 0.026(4) 0.009(4) 0.041(5) -0.003(3) 0.002(4) -0.006(3)
C7 0.018(2) 0.014(2) 0.021(2) -0.0018(18) 0.0057(18) -0.0003(18)
C8 0.021(2) 0.008(2) 0.014(2) 0.0009(16) 0.0034(18) 0.0012(18)
C9 0.021(2) 0.015(2) 0.019(2) 0.0005(18) 0.0064(19) 0.0002(19)
C10 0.025(3) 0.021(2) 0.024(3) -0.0021(19) 0.010(2) 0.003(2)
C11 0.031(3) 0.015(2) 0.030(3) -0.009(2) 0.009(2) 0.005(2)
C12 0.028(3) 0.012(2) 0.029(3) -0.0047(19) 0.007(2) -0.001(2)
C13 0.017(2) 0.014(2) 0.027(3) -0.0015(18) 0.0060(19) 0.0006(18)
C14 0.015(2) 0.013(2) 0.015(2) 0.0005(17) 0.0023(17) 0.0021(17)
C15 0.021(2) 0.013(2) 0.024(2) -0.0029(18) 0.0049(19) 0.0030(19)
C16 0.036(3) 0.021(3) 0.022(3) -0.001(2) 0.012(2) 0.001(2)
C17 0.027(3) 0.030(3) 0.021(3) -0.013(2) 0.004(2) 0.000(2)
C18 0.027(3) 0.016(2) 0.035(3) -0.011(2) 0.009(2) 0.001(2)
C19 0.025(3) 0.009(2) 0.027(3) -0.0036(18) 0.010(2) -0.0001(19)
C20 0.022(2) 0.012(2) 0.020(2) -0.0017(17) 0.0103(19) -0.0001(18)
C21 0.026(3) 0.019(2) 0.022(2) 0.0029(19) 0.007(2) -0.003(2)
C22 0.037(3) 0.026(3) 0.026(3) 0.010(2) 0.003(2) -0.002(2)
C23 0.042(3) 0.016(2) 0.038(3) 0.012(2) 0.017(3) -0.005(2)
C24 0.036(3) 0.020(3) 0.027(3) -0.002(2) 0.010(2) -0.009(2)
C25 0.026(3) 0.014(2) 0.036(3) 0.000(2) 0.012(2) -0.001(2)
C26 0.019(2) 0.016(2) 0.010(2) -0.0055(16) 0.0025(17) 0.0030(18)
C27 0.020(2) 0.014(2) 0.021(2) -0.0048(18) 0.0096(19) -0.0004(19)
C28 0.022(3) 0.030(3) 0.018(2) -0.005(2) 0.0060(19) 0.001(2)
C29 0.026(3) 0.025(3) 0.031(3) -0.003(2) 0.008(2) 0.012(2)
C30 0.029(3) 0.014(2) 0.024(3) -0.0004(19) 0.005(2) 0.009(2)
C31 0.028(3) 0.012(2) 0.016(2) -0.0050(17) 0.0085(19) 0.0000(19)
C32 0.017(2) 0.018(2) 0.031(3) 0.0070(19) 0.009(2) 0.0004(19)
C33 0.033(3) 0.023(3) 0.051(3) -0.003(2) 0.015(3) 0.000(2)
C34 0.048(4) 0.026(3) 0.047(3) 0.004(2) 0.026(3) -0.001(3)
C35 0.027(3) 0.010(2) 0.023(2) -0.0003(18) 0.008(2) 0.0025(19)
C36 0.034(3) 0.027(3) 0.029(3) 0.005(2) 0.010(2) -0.004(2)
C37 0.042(3) 0.008(2) 0.055(3) 0.003(2) 0.014(3) 0.000(2)
C38 0.018(2) 0.009(2) 0.019(2) -0.0019(17) 0.0068(18) 0.0008(18)
C39 0.020(2) 0.012(2) 0.026(3) -0.0066(18) 0.007(2) 0.0031(19)
C40 0.025(3) 0.021(2) 0.021(2) -0.0013(19) 0.004(2) 0.000(2)
C41 0.019(2) 0.024(3) 0.037(3) -0.004(2) 0.010(2) -0.006(2)
C42 0.027(3) 0.022(3) 0.027(3) 0.000(2) 0.013(2) -0.004(2)
C43 0.028(3) 0.009(2) 0.027(3) -0.0020(18) 0.011(2) -0.0018(19)
C44 0.019(2) 0.021(2) 0.027(3) 0.002(2) 0.008(2) 0.001(2)
C45 0.032(3) 0.022(3) 0.028(3) 0.003(2) 0.007(2) 0.006(2)
C46 0.028(3) 0.033(3) 0.027(3) -0.010(2) 0.005(2) 0.000(2)
C47 0.022(2) 0.016(2) 0.021(2) -0.0029(18) 0.0056(19) -0.0048(19)
C48 0.033(3) 0.024(3) 0.024(3) -0.006(2) 0.011(2) -0.003(2)
C49 0.046(3) 0.027(3) 0.027(3) 0.006(2) 0.014(2) -0.009(3)
C50 0.018(2) 0.005(2) 0.022(2) 0.0022(17) 0.0017(18) 0.0028(18)
C51 0.016(2) 0.013(2) 0.013(2) -0.0010(16) 0.0030(17) -0.0007(18)
C52 0.025(3) 0.014(2) 0.019(2) 0.0025(18) 0.0076(19) -0.0010(19)
C53 0.029(3) 0.014(2) 0.018(2) -0.0005(18) 0.008(2) -0.001(2)
C54 0.032(3) 0.018(2) 0.023(3) 0.0029(19) 0.013(2) -0.006(2)
C55 0.029(3) 0.022(2) 0.018(2) -0.0024(19) 0.011(2) -0.004(2)
C56 0.025(3) 0.012(2) 0.015(2) -0.0022(17) 0.0049(19) -0.0009(19)
C57 0.018(2) 0.009(2) 0.020(2) -0.0043(17) 0.0046(18) -0.0045(18)
C58 0.025(3) 0.012(2) 0.021(2) 0.0011(18) 0.0045(19) 0.0010(19)
C59 0.035(3) 0.016(2) 0.035(3) -0.008(2) 0.014(2) 0.002(2)
C60 0.037(3) 0.014(2) 0.030(3) -0.012(2) 0.014(2) -0.006(2)
C61 0.028(3) 0.025(3) 0.018(2) 0.0025(19) 0.009(2) -0.004(2)
C62 0.027(3) 0.011(2) 0.023(2) 0.0012(18) 0.011(2) -0.0014(19)
C63 0.027(3) 0.009(2) 0.013(2) -0.0045(16) 0.0077(18) 0.0011(18)
C64 0.022(3) 0.014(2) 0.026(3) -0.0015(19) 0.009(2) 0.0027(19)
C65 0.030(3) 0.017(2) 0.037(3) 0.006(2) 0.010(2) -0.004(2)
C66 0.039(3) 0.013(2) 0.035(3) 0.008(2) 0.018(2) 0.000(2)
C67 0.035(3) 0.015(2) 0.026(3) 0.0058(19) 0.008(2) 0.007(2)
C68 0.026(3) 0.012(2) 0.023(2) -0.0031(18) 0.008(2) 0.0011(19)
C69 0.019(2) 0.013(2) 0.021(2) -0.0047(18) 0.0048(19) -0.0012(18)
C70 0.036(3) 0.021(3) 0.028(3) -0.005(2) 0.017(2) 0.004(2)
C71 0.051(4) 0.026(3) 0.037(3) -0.009(2) 0.023(3) 0.009(3)
C72 0.036(3) 0.040(3) 0.040(3) -0.019(3) 0.019(3) 0.001(3)
C73 0.028(3) 0.036(3) 0.028(3) -0.005(2) 0.015(2) -0.003(2)
C74 0.025(3) 0.017(2) 0.019(2) -0.0041(18) 0.004(2) -0.002(2)
C75 0.018(2) 0.012(2) 0.016(2) -0.0021(17) 0.0058(18) -0.0009(18)
C76 0.021(2) 0.012(2) 0.023(2) -0.0033(17) 0.0108(19) -0.0038(18)
C77 0.024(3) 0.014(2) 0.031(3) -0.0058(19) 0.008(2) -0.006(2)
C78 0.024(3) 0.022(3) 0.031(3) -0.004(2) 0.003(2) -0.004(2)
C79 0.028(3) 0.016(2) 0.024(3) -0.0015(19) 0.000(2) 0.003(2)
C80 0.024(3) 0.011(2) 0.020(2) -0.0012(17) 0.0077(19) 0.0011(19)
C81 0.026(3) 0.008(2) 0.027(3) -0.0010(18) 0.011(2) -0.0040(19)
C82 0.030(3) 0.020(3) 0.029(3) 0.008(2) 0.012(2) 0.000(2)
C83 0.034(3) 0.013(2) 0.030(3) -0.001(2) 0.006(2) 0.001(2)
C84 0.029(3) 0.009(2) 0.026(3) 0.0038(18) 0.006(2) 0.003(2)
C85 0.032(3) 0.017(2) 0.031(3) -0.001(2) 0.007(2) 0.002(2)
C86 0.035(3) 0.023(3) 0.032(3) 0.011(2) 0.013(2) 0.002(2)
C87 0.023(2) 0.007(2) 0.020(2) -0.0004(17) 0.0041(19) -0.0012(18)
C88 0.029(3) 0.008(2) 0.022(2) 0.0018(18) 0.008(2) 0.0010(19)
C89 0.031(3) 0.015(2) 0.016(2) 0.0025(18) 0.006(2) 0.004(2)
C90 0.031(3) 0.016(2) 0.028(3) 0.001(2) 0.005(2) -0.001(2)
C91 0.025(3) 0.015(2) 0.032(3) 0.002(2) 0.009(2) 0.005(2)
C92 0.021(2) 0.014(2) 0.020(2) -0.0063(18) 0.0073(19) -0.0020(19)
C93 0.029(3) 0.012(2) 0.019(2) -0.0014(18) 0.010(2) 0.0012(19)
C94 0.034(3) 0.011(2) 0.036(3) 0.001(2) 0.017(2) 0.001(2)
C95 0.039(3) 0.014(2) 0.033(3) 0.001(2) 0.019(2) 0.002(2)
C96 0.020(3) 0.027(3) 0.027(3) -0.005(2) 0.010(2) -0.001(2)
C97 0.031(3) 0.030(3) 0.034(3) 0.003(2) 0.011(2) -0.001(2)
C98 0.041(3) 0.034(3) 0.044(3) -0.013(3) 0.019(3) 0.004(3)
C99 0.042(4) 0.032(3) 0.056(4) 0.013(3) 0.005(3) -0.009(3)
C100 0.052(4) 0.033(3) 0.036(3) 0.004(3) 0.011(3) -0.006(3)
C101 0.039(3) 0.048(4) 0.041(3) 0.016(3) 0.014(3) -0.006(3)
C102 0.059(4) 0.030(3) 0.042(4) 0.009(3) 0.006(3) -0.016(3)
C103 0.089(5) 0.019(3) 0.042(4) 0.011(2) 0.027(4) 0.015(3)
C104 0.055(4) 0.033(3) 0.064(4) 0.024(3) 0.026(3) 0.015(3)
C105 0.040(4) 0.026(3) 0.064(4) 0.013(3) -0.003(3) -0.001(3)
C106 0.064(4) 0.034(3) 0.042(4) -0.007(3) -0.001(3) 0.017(3)
C107 0.059(4) 0.043(4) 0.048(4) 0.022(3) 0.019(3) 0.010(3)
C108 0.064(4) 0.025(3) 0.050(4) 0.010(3) 0.002(3) -0.008(3)
C109 0.060(4) 0.033(3) 0.045(4) -0.003(3) 0.001(3) 0.013(3)
C110 0.041(4) 0.049(4) 0.069(4) 0.020(3) 0.021(3) 0.017(3)
C111 0.085(6) 0.040(4) 0.037(4) -0.002(3) 0.021(3) 0.013(4)
C112 0.053(4) 0.085(6) 0.056(4) 0.004(4) 0.023(3) 0.003(4)
C113 0.059(5) 0.063(5) 0.073(5) 0.017(4) 0.020(4) -0.019(4)
C114 0.053(5) 0.039(4) 0.134(7) 0.034(4) 0.024(5) -0.007(3)
C115 0.044(4) 0.063(5) 0.097(6) 0.034(4) 0.010(4) -0.008(4)
C116 0.071(5) 0.039(4) 0.057(4) 0.017(3) 0.005(4) -0.015(4)

loop_
_atom_type_symbol
_atom_type_description
_atom_type_scat_dispersion_real
_atom_type_scat_dispersion_imag
_atom_type_scat_source
C C 0.0033 0.0016 'International Tables Vol C Tables 4.2.6.8 and 6.1.1.4'
H H 0.0000 0.0000 'International Tables Vol C Tables 4.2.6.8 and 6.1.1.4'
Li Li -0.0003 0.0001 'International Tables Vol C Tables 4.2.6.8 and 6.1.1.4'
N N 0.0061 0.0033 'International Tables Vol C Tables 4.2.6.8 and 6.1.1.4'
P P 0.1023 0.0942 'International Tables Vol C Tables 4.2.6.8 and 6.1.1.4'

loop_
_geom_angle_atom_site_label_1
_geom_angle_atom_site_label_2
_geom_angle_atom_site_label_3
_geom_angle
N1 P1 C1 107.5(2)
N1 P1 C8 106.64(19)
C1 P1 C8 121.2(2)
N1 P1 C2 107.87(18)
C1 P1 C2 107.4(2)
C8 P1 C2 105.71(19)
C26 N1 P1 123.0(3)
C26 N1 Li1 113.9(4)
P1 N1 Li1 105.6(3)
C26 N1 Li2 130.3(3)
P1 N1 Li2 90.6(3)
Li1 N1 Li2 85.8(3)
P2 C1 P1 131.2(3)
P2 C1 Li2 127.2(3)
P1 C1 Li2 82.2(3)
P2 C1 Li4 113.3(3)
P1 C1 Li4 95.7(3)
Li2 C1 Li4 99.1(3)
P2 C1 Li5 89.8(3)
P1 C1 Li5 138.9(3)
Li2 C1 Li5 67.4(3)
Li4 C1 Li5 64.3(3)
N1 Li1 N3 138.5(4)
N1 Li1 C3 93.9(3)
N3 Li1 C3 109.6(4)
N2 P2 C1 106.5(2)
N2 P2 C14 114.79(19)
C1 P2 C14 112.4(2)
N2 P2 C20 104.31(19)
C1 P2 C20 116.7(2)
C14 P2 C20 102.13(19)
C38 N2 P2 124.6(3)
C38 N2 Li6 87.9(3)
P2 N2 Li6 143.2(3)
C38 N2 Li5 130.7(3)
P2 N2 Li5 85.0(2)
Li6 N2 Li5 85.0(3)
C7 C2 C3 122.0(4)
C7 C2 P1 122.8(3)
C3 C2 P1 115.1(3)
N1 Li2 C52 150.9(4)
N1 Li2 C1 79.2(3)
C52 Li2 C1 113.2(4)
N3 P3 C50 106.5(2)
N3 P3 C51 111.57(19)
C50 P3 C51 110.2(2)
N3 P3 C57 106.02(19)
C50 P3 C57 118.8(2)
C51 P3 C57 103.69(19)
C75 N3 P3 122.5(3)
C75 N3 Li1 107.5(4)
P3 N3 Li1 128.1(3)
C75 N3 Li3 128.8(3)
P3 N3 Li3 86.4(3)
Li1 N3 Li3 71.3(3)
C4 C3 C2 113.9(4)
C4 C3 Li3 91.7(3)
C2 C3 Li3 153.3(4)
C4 C3 Li4 116.2(4)
C2 C3 Li4 90.8(3)
Li3 C3 Li4 70.0(3)
C4 C3 Li1 136.0(4)
C2 C3 Li1 100.1(3)
Li3 C3 Li1 62.5(3)
Li4 C3 Li1 89.2(3)
N3 Li3 C50 80.2(3)
N3 Li3 C3 116.1(4)
C50 Li3 C3 113.9(4)
N4 P4 C50 108.4(2)
N4 P4 C69 111.54(19)
C50 P4 C69 113.9(2)
N4 P4 C63 106.87(18)
C50 P4 C63 115.5(2)
C69 P4 C63 100.37(19)
C87 N4 P4 126.7(3)
C87 N4 Li6 89.8(3)
P4 N4 Li6 142.5(3)
C5 C4 C3 124.5(4)
C5 C4 H4 117.7
C3 C4 H4 117.7
C3 Li4 C50 106.2(3)
C3 Li4 C1 96.5(3)
C50 Li4 C1 119.3(3)
C6 C5 C4 119.4(4)
C6 C5 H5 120.3
C4 C5 H5 120.3
C52 Li5 C1 106.8(4)
C52 Li5 N2 148.2(4)
C1 Li5 N2 67.4(2)
C52 Li5 C50 91.0(3)
C1 Li5 C50 107.2(3)
N2 Li5 C50 120.8(3)
C7 C6 C5 119.0(4)
C7 C6 H6 120.5
C5 C6 H6 120.5
N4 Li6 N2 137.9(5)
C6 C7 C2 121.1(4)
C6 C7 H7 119.5
C2 C7 H7 119.5
C13 C8 C9 117.8(4)
C13 C8 P1 121.8(3)
C9 C8 P1 120.3(3)
C10 C9 C8 121.6(4)
C10 C9 H9 119.2
C8 C9 H9 119.2
C9 C10 C11 119.5(4)
C9 C10 H10 120.2
C11 C10 H10 120.2
C12 C11 C10 119.4(4)
C12 C11 H11 120.3
C10 C11 H11 120.3
C11 C12 C13 121.1(4)
C11 C12 H12 119.5
C13 C12 H12 119.5
C12 C13 C8 120.4(4)
C12 C13 H13 119.8
C8 C13 H13 119.8
C15 C14 C19 116.8(4)
C15 C14 P2 117.4(3)
C19 C14 P2 125.6(3)
C16 C15 C14 121.8(4)
C16 C15 H15 119.1
C14 C15 H15 119.1
C17 C16 C15 120.1(5)
C17 C16 H16 120.0
C15 C16 H16 120.0
C16 C17 C18 119.5(4)
C16 C17 H17 120.3
C18 C17 H17 120.3
C19 C18 C17 120.5(4)
C19 C18 H18 119.8
C17 C18 H18 119.8
C18 C19 C14 121.3(4)
C18 C19 H19 119.3
C14 C19 H19 119.3
C21 C20 C25 117.0(4)
C21 C20 P2 120.1(3)
C25 C20 P2 122.6(3)
C20 C21 C22 122.0(5)
C20 C21 H21 119.0
C22 C21 H21 119.0
C23 C22 C21 119.3(5)
C23 C22 H22 120.3
C21 C22 H22 120.3
C24 C23 C22 120.1(4)
C24 C23 H23 119.9
C22 C23 H23 119.9
C23 C24 C25 120.8(5)
C23 C24 H24 119.6
C25 C24 H24 119.6
C24 C25 C20 120.7(5)
C24 C25 H25 119.7
C20 C25 H25 119.7
C27 C26 C31 118.0(4)
C27 C26 N1 122.7(4)
C31 C26 N1 119.1(4)
C28 C27 C26 120.9(4)
C28 C27 C32 117.3(4)
C26 C27 C32 121.8(4)
C27 C28 C29 120.9(5)
C27 C28 H28 119.6
C29 C28 H28 119.6
C30 C29 C28 119.0(4)
C30 C29 H29 120.5
C28 C29 H29 120.5
C29 C30 C31 121.8(4)
C29 C30 H30 119.1
C31 C30 H30 119.1
C30 C31 C26 119.3(4)
C30 C31 C35 119.9(4)
C26 C31 C35 120.8(4)
C34 C32 C33 109.2(4)
C34 C32 C27 114.1(4)
C33 C32 C27 110.9(4)
C34 C32 H32 107.4
C33 C32 H32 107.4
C27 C32 H32 107.4
C32 C33 H33A 109.5
C32 C33 H33B 109.5
H33A C33 H33B 109.5
C32 C33 H33C 109.5
H33A C33 H33C 109.5
H33B C33 H33C 109.5
C32 C34 H34A 109.5
C32 C34 H34B 109.5
H34A C34 H34B 109.5
C32 C34 H34C 109.5
H34A C34 H34C 109.5
H34B C34 H34C 109.5
C31 C35 C36 111.9(4)
C31 C35 C37 114.2(4)
C36 C35 C37 108.9(4)
C31 C35 H35 107.2
C36 C35 H35 107.2
C37 C35 H35 107.2
C35 C36 H36A 109.5
C35 C36 H36B 109.5
H36A C36 H36B 109.5
C35 C36 H36C 109.5
H36A C36 H36C 109.5
H36B C36 H36C 109.5
C35 C37 H37A 109.5
C35 C37 H37B 109.5
H37A C37 H37B 109.5
C35 C37 H37C 109.5
H37A C37 H37C 109.5
H37B C37 H37C 109.5
C39 C38 C43 119.1(4)
C39 C38 N2 121.9(4)
C43 C38 N2 118.7(4)
C40 C39 C38 118.9(4)
C40 C39 C44 119.0(4)
C38 C39 C44 122.1(4)
C41 C40 C39 122.1(4)
C41 C40 H40 119.0
C39 C40 H40 119.0
C40 C41 C42 119.5(4)
C40 C41 H41 120.2
C42 C41 H41 120.2
C41 C42 C43 121.8(4)
C41 C42 H42 119.1
C43 C42 H42 119.1
C42 C43 C38 118.6(4)
C42 C43 C47 120.8(4)
C38 C43 C47 120.5(4)
C39 C44 C45 112.2(4)
C39 C44 C46 111.3(4)
C45 C44 C46 109.7(4)
C39 C44 H44 107.8
C45 C44 H44 107.8
C46 C44 H44 107.8
C44 C45 H45A 109.5
C44 C45 H45B 109.5
H45A C45 H45B 109.5
C44 C45 H45C 109.5
H45A C45 H45C 109.5
H45B C45 H45C 109.5
C44 C46 H46A 109.5
C44 C46 H46B 109.5
H46A C46 H46B 109.5
C44 C46 H46C 109.5
H46A C46 H46C 109.5
H46B C46 H46C 109.5
C43 C47 C49 114.0(4)
C43 C47 C48 109.6(4)
C49 C47 C48 110.0(4)
C43 C47 H47 107.6
C49 C47 H47 107.6
C48 C47 H47 107.6
C47 C48 H48A 109.5
C47 C48 H48B 109.5
H48A C48 H48B 109.5
C47 C48 H48C 109.5
H48A C48 H48C 109.5
H48B C48 H48C 109.5
C47 C49 H49A 109.5
C47 C49 H49B 109.5
H49A C49 H49B 109.5
C47 C49 H49C 109.5
H49A C49 H49C 109.5
H49B C49 H49C 109.5
P4 C50 P3 133.5(3)
P4 C50 Li3 120.5(3)
P3 C50 Li3 82.3(3)
P4 C50 Li4 101.3(3)
P3 C50 Li4 125.1(3)
Li3 C50 Li4 69.7(3)
P4 C50 Li5 109.2(3)
P3 C50 Li5 93.6(2)
Li3 C50 Li5 114.1(3)
Li4 C50 Li5 60.0(3)
C56 C51 C52 122.4(4)
C56 C51 P3 121.1(3)
C52 C51 P3 116.2(3)
C53 C52 C51 113.3(4)
C53 C52 Li2 111.1(4)
C51 C52 Li2 133.2(4)
C53 C52 Li5 115.9(4)
C51 C52 Li5 100.5(4)
Li2 C52 Li5 72.2(3)
C54 C53 C52 124.7(4)
C54 C53 H53 117.6
C52 C53 H53 117.6
C55 C54 C53 119.7(4)
C55 C54 H54 120.2
C53 C54 H54 120.2
C56 C55 C54 118.9(4)
C56 C55 H55 120.5
C54 C55 H55 120.5
C55 C56 C51 120.8(4)
C55 C56 H56 119.6
C51 C56 H56 119.6
C58 C57 C62 117.5(4)
C58 C57 P3 123.5(3)
C62 C57 P3 118.9(3)
C59 C58 C57 121.5(4)
C59 C58 H58 119.2
C57 C58 H58 119.2
C60 C59 C58 120.7(5)
C60 C59 H59 119.7
C58 C59 H59 119.7
C59 C60 C61 118.6(4)
C59 C60 H60 120.7
C61 C60 H60 120.7
C62 C61 C60 120.7(4)
C62 C61 H61 119.7
C60 C61 H61 119.7
C61 C62 C57 120.9(4)
C61 C62 H62 119.5
C57 C62 H62 119.5
C64 C63 C68 117.0(4)
C64 C63 P4 120.8(3)
C68 C63 P4 122.1(3)
C63 C64 C65 122.3(4)
C63 C64 H64 118.8
C65 C64 H64 118.8
C66 C65 C64 119.5(5)
C66 C65 H65 120.2
C64 C65 H65 120.2
C67 C66 C65 119.8(4)
C67 C66 H66 120.1
C65 C66 H66 120.1
C66 C67 C68 120.2(4)
C66 C67 H67 119.9
C68 C67 H67 119.9
C67 C68 C63 121.0(4)
C67 C68 H68 119.5
C63 C68 H68 119.5
C74 C69 C70 117.1(4)
C74 C69 P4 117.7(3)
C70 C69 P4 125.1(4)
C71 C70 C69 121.0(5)
C71 C70 H70 119.5
C69 C70 H70 119.5
C72 C71 C70 121.3(5)
C72 C71 H71 119.3
C70 C71 H71 119.3
C71 C72 C73 118.5(5)
C71 C72 H72 120.7
C73 C72 H72 120.7
C74 C73 C72 120.3(5)
C74 C73 H73 119.9
C72 C73 H73 119.9
C73 C74 C69 121.7(4)
C73 C74 H74 119.1
C69 C74 H74 119.1
C80 C75 N3 122.3(4)
C80 C75 C76 117.9(4)
N3 C75 C76 119.6(4)
C77 C76 C75 120.2(4)
C77 C76 C81 119.7(4)
C75 C76 C81 120.1(4)
C78 C77 C76 121.4(4)
C78 C77 H77 119.3
C76 C77 H77 119.3
C77 C78 C79 119.0(4)
C77 C78 H78 120.5
C79 C78 H78 120.5
C78 C79 C80 122.1(4)
C78 C79 H79 119.0
C80 C79 H79 119.0
C79 C80 C75 119.2(4)
C79 C80 C84 117.0(4)
C75 C80 C84 123.8(4)
C76 C81 C83 114.1(4)
C76 C81 C82 110.3(4)
C83 C81 C82 110.1(4)
C76 C81 H81 107.4
C83 C81 H81 107.4
C82 C81 H81 107.4
C81 C82 H82A 109.5
C81 C82 H82B 109.5
H82A C82 H82B 109.5
C81 C82 H82C 109.5
H82A C82 H82C 109.5
H82B C82 H82C 109.5
C81 C83 H83A 109.5
C81 C83 H83B 109.5
H83A C83 H83B 109.5
C81 C83 H83C 109.5
H83A C83 H83C 109.5
H83B C83 H83C 109.5
C85 C84 C80 110.5(4)
C85 C84 C86 110.3(4)
C80 C84 C86 112.7(4)
C85 C84 H84 107.7
C80 C84 H84 107.7
C86 C84 H84 107.7
C84 C85 H85A 109.5
C84 C85 H85B 109.5
H85A C85 H85B 109.5
C84 C85 H85C 109.5
H85A C85 H85C 109.5
H85B C85 H85C 109.5
C84 C86 H86A 109.5
C84 C86 H86B 109.5
H86A C86 H86B 109.5
C84 C86 H86C 109.5
H86A C86 H86C 109.5
H86B C86 H86C 109.5
C92 C87 C88 119.4(4)
C92 C87 N4 121.2(4)
C88 C87 N4 119.0(4)
C89 C88 C87 118.8(4)
C89 C88 C93 120.6(4)
C87 C88 C93 120.5(4)
C90 C89 C88 122.2(4)
C90 C89 H89 118.9
C88 C89 H89 118.9
C91 C90 C89 118.6(4)
C91 C90 H90 120.7
C89 C90 H90 120.7
C90 C91 C92 122.0(5)
C90 C91 H91 119.0
C92 C91 H91 119.0
C91 C92 C87 119.0(4)
C91 C92 C96 118.6(4)
C87 C92 C96 122.4(4)
C95 C93 C88 113.7(4)
C95 C93 C94 110.6(4)
C88 C93 C94 109.6(4)
C95 C93 H93 107.6
C88 C93 H93 107.6
C94 C93 H93 107.6
C93 C94 H94A 109.5
C93 C94 H94B 109.5
H94A C94 H94B 109.5
C93 C94 H94C 109.5
H94A C94 H94C 109.5
H94B C94 H94C 109.5
C93 C95 H95A 109.5
C93 C95 H95B 109.5
H95A C95 H95B 109.5
C93 C95 H95C 109.5
H95A C95 H95C 109.5
H95B C95 H95C 109.5
C92 C96 C98 111.9(4)
C92 C96 C97 111.5(4)
C98 C96 C97 109.6(4)
C92 C96 H96 107.9
C98 C96 H96 107.9
C97 C96 H96 107.9
C96 C97 H97A 109.5
C96 C97 H97B 109.5
H97A C97 H97B 109.5
C96 C97 H97C 109.5
H97A C97 H97C 109.5
H97B C97 H97C 109.5
C96 C98 H98A 109.5
C96 C98 H98B 109.5
H98A C98 H98B 109.5
C96 C98 H98C 109.5
H98A C98 H98C 109.5
H98B C98 H98C 109.5
C104 C99 C100 120.8(6)
C104 C99 H99 119.6
C100 C99 H99 119.6
C99 C100 C101 120.0(6)
C99 C100 H100 120.0
C101 C100 H100 120.0
C100 C101 C102 119.5(6)
C100 C101 H101 120.3
C102 C101 H101 120.3
C103 C102 C101 120.4(6)
C103 C102 H102 119.8
C101 C102 H102 119.8
C102 C103 C104 119.4(6)
C102 C103 H103 120.3
C104 C103 H103 120.3
C99 C104 C103 119.9(6)
C99 C104 H104 120.1
C103 C104 H104 120.1
C110 C105 C106 120.4(6)
C110 C105 H105 119.8
C106 C105 H105 119.8
C105 C106 C107 120.4(6)
C105 C106 H106 119.8
C107 C106 H106 119.8
C108 C107 C106 118.9(6)
C108 C107 H107 120.6
C106 C107 H107 120.6
C109 C108 C107 120.6(6)
C109 C108 H108 119.7
C107 C108 H108 119.7
C108 C109 C110 120.3(6)
C108 C109 H109 119.8
C110 C109 H109 119.8
C105 C110 C109 119.3(6)
C105 C110 H110 120.3
C109 C110 H110 120.3
C116 C111 C112 120.4(6)
C116 C111 H111 119.8
C112 C111 H111 119.8
C111 C112 C113 119.6(6)
C111 C112 H112 120.2
C113 C112 H112 120.2
C114 C113 C112 119.6(6)
C114 C113 H113 120.2
C112 C113 H113 120.2
C113 C114 C115 120.6(7)
C113 C114 H114 119.7
C115 C114 H114 119.7
C116 C115 C114 120.3(6)
C116 C115 H115 119.9
C114 C115 H115 119.9
C111 C116 C115 119.4(6)
C111 C116 H116 120.3
C115 C116 H116 120.3

loop_
_geom_bond_atom_site_label_1
_geom_bond_atom_site_label_2
_geom_bond_distance
P1 N1 1.644(4)
P1 C1 1.708(5)
P1 C8 1.820(4)
P1 C2 1.839(4)
N1 C26 1.435(5)
N1 Li1 1.980(8)
N1 Li2 2.012(8)
C1 P2 1.678(4)
C1 Li2 2.220(9)
C1 Li4 2.295(8)
C1 Li5 2.302(8)
Li1 N3 1.997(9)
Li1 C3 2.367(9)
P2 N2 1.636(4)
P2 C14 1.831(4)
P2 C20 1.846(4)
N2 C38 1.432(5)
N2 Li6 1.898(9)
N2 Li5 2.475(9)
C2 C7 1.402(6)
C2 C3 1.427(6)
Li2 C52 2.085(9)
P3 N3 1.652(4)
P3 C50 1.708(4)
P3 C51 1.837(4)
P3 C57 1.838(4)
N3 C75 1.422(5)
N3 Li3 2.045(8)
C3 C4 1.405(6)
C3 Li3 2.163(8)
C3 Li4 2.231(9)
Li3 C50 2.134(8)
P4 N4 1.612(4)
P4 C50 1.681(4)
P4 C69 1.848(5)
P4 C63 1.857(4)
N4 C87 1.437(5)
N4 Li6 1.889(8)
C4 C5 1.396(6)
C4 H4 0.9500
Li4 C50 2.272(9)
C5 C6 1.385(6)
C5 H5 0.9500
Li5 C52 2.174(9)
Li5 C50 2.589(9)
C6 C7 1.383(6)
C6 H6 0.9500
C7 H7 0.9500
C8 C13 1.400(6)
C8 C9 1.400(6)
C9 C10 1.380(6)
C9 H9 0.9500
C10 C11 1.397(7)
C10 H10 0.9500
C11 C12 1.378(7)
C11 H11 0.9500
C12 C13 1.381(6)
C12 H12 0.9500
C13 H13 0.9500
C14 C15 1.399(6)
C14 C19 1.417(6)
C15 C16 1.387(6)
C15 H15 0.9500
C16 C17 1.386(7)
C16 H16 0.9500
C17 C18 1.389(7)
C17 H17 0.9500
C18 C19 1.377(6)
C18 H18 0.9500
C19 H19 0.9500
C20 C21 1.389(6)
C20 C25 1.418(6)
C21 C22 1.393(6)
C21 H21 0.9500
C22 C23 1.383(7)
C22 H22 0.9500
C23 C24 1.370(7)
C23 H23 0.9500
C24 C25 1.381(7)
C24 H24 0.9500
C25 H25 0.9500
C26 C27 1.396(6)
C26 C31 1.420(6)
C27 C28 1.377(6)
C27 C32 1.534(6)
C28 C29 1.387(7)
C28 H28 0.9500
C29 C30 1.367(7)
C29 H29 0.9500
C30 C31 1.390(6)
C30 H30 0.9500
C31 C35 1.505(6)
C32 C34 1.523(7)
C32 C33 1.526(7)
C32 H32 1.0000
C33 H33A 0.9800
C33 H33B 0.9800
C33 H33C 0.9800
C34 H34A 0.9800
C34 H34B 0.9800
C34 H34C 0.9800
C35 C36 1.535(6)
C35 C37 1.537(6)
C35 H35 1.0000
C36 H36A 0.9800
C36 H36B 0.9800
C36 H36C 0.9800
C37 H37A 0.9800
C37 H37B 0.9800
C37 H37C 0.9800
C38 C39 1.425(6)
C38 C43 1.430(6)
C39 C40 1.387(6)
C39 C44 1.511(6)
C40 C41 1.370(7)
C40 H40 0.9500
C41 C42 1.385(7)
C41 H41 0.9500
C42 C43 1.391(6)
C42 H42 0.9500
C43 C47 1.498(6)
C44 C45 1.531(6)
C44 C46 1.535(6)
C44 H44 1.0000
C45 H45A 0.9800
C45 H45B 0.9800
C45 H45C 0.9800
C46 H46A 0.9800
C46 H46B 0.9800
C46 H46C 0.9800
C47 C49 1.532(6)
C47 C48 1.532(6)
C47 H47 1.0000
C48 H48A 0.9800
C48 H48B 0.9800
C48 H48C 0.9800
C49 H49A 0.9800
C49 H49B 0.9800
C49 H49C 0.9800
C51 C56 1.406(6)
C51 C52 1.420(6)
C52 C53 1.415(6)
C53 C54 1.385(6)
C53 H53 0.9500
C54 C55 1.382(6)
C54 H54 0.9500
C55 C56 1.382(6)
C55 H55 0.9500
C56 H56 0.9500
C57 C58 1.389(6)
C57 C62 1.408(6)
C58 C59 1.386(6)
C58 H58 0.9500
C59 C60 1.382(7)
C59 H59 0.9500
C60 C61 1.400(7)
C60 H60 0.9500
C61 C62 1.379(6)
C61 H61 0.9500
C62 H62 0.9500
C63 C64 1.380(6)
C63 C68 1.401(6)
C64 C65 1.391(6)
C64 H64 0.9500
C65 C66 1.381(7)
C65 H65 0.9500
C66 C67 1.371(7)
C66 H66 0.9500
C67 C68 1.398(6)
C67 H67 0.9500
C68 H68 0.9500
C69 C74 1.384(6)
C69 C70 1.401(6)
C70 C71 1.379(7)
C70 H70 0.9500
C71 C72 1.370(8)
C71 H71 0.9500
C72 C73 1.390(8)
C72 H72 0.9500
C73 C74 1.383(6)
C73 H73 0.9500
C74 H74 0.9500
C75 C80 1.413(6)
C75 C76 1.426(6)
C76 C77 1.394(6)
C76 C81 1.509(6)
C77 C78 1.373(7)
C77 H77 0.9500
C78 C79 1.378(7)
C78 H78 0.9500
C79 C80 1.404(6)
C79 H79 0.9500
C80 C84 1.528(6)
C81 C83 1.531(6)
C81 C82 1.536(6)
C81 H81 1.0000
C82 H82A 0.9800
C82 H82B 0.9800
C82 H82C 0.9800
C83 H83A 0.9800
C83 H83B 0.9800
C83 H83C 0.9800
C84 C85 1.526(6)
C84 C86 1.529(7)
C84 H84 1.0000
C85 H85A 0.9800
C85 H85B 0.9800
C85 H85C 0.9800
C86 H86A 0.9800
C86 H86B 0.9800
C86 H86C 0.9800
C87 C92 1.410(6)
C87 C88 1.424(6)
C88 C89 1.390(6)
C88 C93 1.515(6)
C89 C90 1.387(7)
C89 H89 0.9500
C90 C91 1.380(7)
C90 H90 0.9500
C91 C92 1.398(6)
C91 H91 0.9500
C92 C96 1.522(6)
C93 C95 1.515(6)
C93 C94 1.527(6)
C93 H93 1.0000
C94 H94A 0.9800
C94 H94B 0.9800
C94 H94C 0.9800
C95 H95A 0.9800
C95 H95B 0.9800
C95 H95C 0.9800
C96 C98 1.523(7)
C96 C97 1.528(7)
C96 H96 1.0000
C97 H97A 0.9800
C97 H97B 0.9800
C97 H97C 0.9800
C98 H98A 0.9800
C98 H98B 0.9800
C98 H98C 0.9800
C99 C104 1.363(9)
C99 C100 1.369(8)
C99 H99 0.9500
C100 C101 1.379(8)
C100 H100 0.9500
C101 C102 1.380(9)
C101 H101 0.9500
C102 C103 1.375(9)
C102 H102 0.9500
C103 C104 1.388(9)
C103 H103 0.9500
C104 H104 0.9500
C105 C110 1.365(6)
C105 C106 1.375(6)
C105 H105 0.9500
C106 C107 1.382(6)
C106 H106 0.9500
C107 C108 1.372(6)
C107 H107 0.9500
C108 C109 1.369(6)
C108 H108 0.9500
C109 C110 1.382(6)
C109 H109 0.9500
C110 H110 0.9500
C111 C116 1.367(6)
C111 C112 1.385(6)
C111 H111 0.9500
C112 C113 1.388(6)
C112 H112 0.9500
C113 C114 1.356(6)
C113 H113 0.9500
C114 C115 1.379(6)
C114 H114 0.9500
C115 C116 1.376(6)
C115 H115 0.9500
C116 H116 0.9500
